data_7707735
loop_
_publ_author_name
'Jung, Mi-Hee'

_publ_section_title
;
 The red light emission in 2D
 (C<sub>4</sub>SH<sub>3</sub>CH<sub>2</sub>NH<sub>3</sub>)<sub>2</sub>SnI<sub>4</sub>
 and
 (C<sub>4</sub>OH<sub>7</sub>CH<sub>2</sub>NH<sub>3</sub>)<sub>2</sub>SnI<sub>4</sub>
 perovskites.
;
_journal_issue 29
_journal_name_full 'Dalton transactions (Cambridge, England : 2003)'
_journal_page_first 10261
_journal_page_last 10274
_journal_paper_doi 10.1039/d1dt01465j
_journal_volume 50
_journal_year 2021
_chemical_formula_sum 'C10 H24 I4 N2 O2 Sn'
_chemical_formula_weight 830.60
_space_group_crystal_system monoclinic
_space_group_IT_number 14
_space_group_name_Hall '-P 2ybc'
_space_group_name_H-M_alt 'P 1 21/c 1'
_atom_sites_solution_hydrogens geom
_audit_creation_method SHELXL-2017/1
_audit_update_record
;
2021-06-16 deposited with the CCDC.	2021-06-29 downloaded from the CCDC.
;
_cell_angle_alpha 90
_cell_angle_beta 91.19(2)
_cell_angle_gamma 90
_cell_formula_units_Z 2
_cell_length_a 16.341(5)
_cell_length_b 8.8044(17)
_cell_length_c 8.7912(17)
_cell_measurement_reflns_used 3011
_cell_measurement_temperature 293(2)
_cell_measurement_theta_max 30.5410
_cell_measurement_theta_min 3.4100
_cell_volume 1264.5(5)
_computing_cell_refinement 'CrysAlisPro 1.171.39.29d (Rigaku OD, 2017)'
_computing_data_collection 'CrysAlisPro 1.171.39.29d (Rigaku OD, 2017)'
_computing_data_reduction 'CrysAlisPro 1.171.39.29d (Rigaku OD, 2017)'
_computing_structure_refinement 'SHELXL-2017/1 (Sheldrick, 2017)'
_computing_structure_solution 'SHELXT 2014/5 (Sheldrick, 2014)'
_diffrn_ambient_temperature 293(2)
_diffrn_measured_fraction_theta_full 0.999
_diffrn_measured_fraction_theta_max 0.867
_diffrn_measurement_device_type 'XtaLAB AFC12 (RINC): Kappa dual home/near'
_diffrn_radiation_type MoK\a
_diffrn_radiation_wavelength 0.71073
_diffrn_reflns_av_R_equivalents 0.1213
_diffrn_reflns_av_unetI/netI 0.0692
_diffrn_reflns_Laue_measured_fraction_full 0.999
_diffrn_reflns_Laue_measured_fraction_max 0.867
_diffrn_reflns_limit_h_max 22
_diffrn_reflns_limit_h_min -22
_diffrn_reflns_limit_k_max 12
_diffrn_reflns_limit_k_min -12
_diffrn_reflns_limit_l_max 12
_diffrn_reflns_limit_l_min -12
_diffrn_reflns_number 15559
_diffrn_reflns_point_group_measured_fraction_full 0.999
_diffrn_reflns_point_group_measured_fraction_max 0.867
_diffrn_reflns_theta_full 25.242
_diffrn_reflns_theta_max 30.550
_diffrn_reflns_theta_min 2.628
_diffrn_source 'fine-focus sealed X-ray tube'
_exptl_absorpt_coefficient_mu 5.894
_exptl_absorpt_correction_T_max 1.00000
_exptl_absorpt_correction_T_min 0.55951
_exptl_absorpt_correction_type multi-scan
_exptl_crystal_colour purple
_exptl_crystal_density_diffrn 2.181
_exptl_crystal_description plate
_exptl_crystal_F_000 752
_refine_diff_density_max 12.193
_refine_diff_density_min -3.889
_refine_diff_density_rms 0.810
_refine_ls_extinction_method none
_refine_ls_goodness_of_fit_ref 1.159
_refine_ls_hydrogen_treatment constr
_refine_ls_matrix_type full
_refine_ls_number_parameters 88
_refine_ls_number_reflns 3368
_refine_ls_number_restraints 45
_refine_ls_restrained_S_all 2.023
_refine_ls_R_factor_all 0.1744
_refine_ls_R_factor_gt 0.1630
_refine_ls_shift/su_max 1.589
_refine_ls_shift/su_mean 0.029
_refine_ls_structure_factor_coef Fsqd
_refine_ls_weighting_details 'w=1/[\s^2^(Fo^2^)+(0.0972P)^2^+379.5917P] where P=(Fo^2^+2Fc^2^)/3'
_refine_ls_weighting_scheme calc
_refine_ls_wR_factor_gt 0.3832
_refine_ls_wR_factor_ref 0.3905
_reflns_Friedel_coverage 0.000
_reflns_number_gt 2923
_reflns_number_total 3368
_reflns_threshold_expression 'I > 2\s(I)'
_cod_data_source_file d1dt01465j2.cif
_cod_data_source_block tffsni2_100_4_a_sq
_cod_depositor_comments 'Adding full bibliography for 7707733--7707738.cif.'
_cod_original_cell_volume 1264.6(5)
_cod_original_sg_symbol_H-M 'P 21/c'
_cod_database_code 7707735
_shelx_shelxl_version_number 2017/1
_shelx_space_group_comment
;
The symmetry employed for this shelxl refinement is uniquely defined
by the following loop, which should always be used as a source of
symmetry information in preference to the above space-group names.
They are only intended as comments.
;

loop_
_space_group_symop_operation_xyz
'x, y, z'
'-x, y+1/2, -z+1/2'
'-x, -y, -z'
'x, -y-1/2, z-1/2'

loop_
_atom_site_label
_atom_site_type_symbol
_atom_site_fract_x
_atom_site_fract_y
_atom_site_fract_z
_atom_site_U_iso_or_equiv
_atom_site_adp_type
_atom_site_occupancy
_atom_site_site_symmetry_order
_atom_site_calc_flag
_atom_site_refinement_flags_posn
_atom_site_refinement_flags_adp
_atom_site_refinement_flags_occupancy
_atom_site_disorder_assembly
_atom_site_disorder_group
Sn1 Sn 0.500000 0.500000 0.000000 0.0193(6) Uani 1 2 d S . P . .
O1 O 0.814(3) 0.445(14) 0.751(4) 1.1(4) Uani 1 1 d D U . . .
C1 C 0.699(2) 0.540(8) 0.592(4) 0.082(18) Uani 1 1 d D U . . .
H1A H 0.663290 0.479289 0.653753 0.098 Uiso 1 1 calc R U . . .
H1AB H 0.701968 0.640864 0.635843 0.098 Uiso 1 1 calc R U . . .
N1 N 0.664(2) 0.551(3) 0.440(3) 0.034(7) Uani 1 1 d D . . . .
H1B H 0.614353 0.592647 0.444154 0.052 Uiso 1 1 calc R U . . .
H1C H 0.695740 0.608657 0.382523 0.052 Uiso 1 1 calc R U . . .
H1D H 0.659842 0.458697 0.399145 0.052 Uiso 1 1 calc R U . . .
I002 I 0.50424(14) 0.2937(2) 0.2935(2) 0.0275(5) Uani 1 1 d . . . . .
C2 C 0.781(2) 0.473(6) 0.598(5) 0.054(11) Uani 1 1 d D U . . .
H2 H 0.810295 0.568167 0.580460 0.065 Uiso 1 1 calc R U . . .
I003 I 0.30692(14) 0.4613(3) -0.0269(3) 0.0366(6) Uani 1 1 d . . . . .
C3 C 0.845(3) 0.373(10) 0.548(6) 0.9(5) Uani 1 1 d D U . . .
H3A H 0.836479 0.273500 0.592741 1.124 Uiso 1 1 calc R U . . .
H3B H 0.840088 0.361290 0.438538 1.124 Uiso 1 1 calc R U . . .
C5 C 0.928(2) 0.419(14) 0.584(5) 0.7(4) Uani 1 1 d D . . . .
H5A H 0.941835 0.522152 0.555071 0.896 Uiso 1 1 calc R U . . .
H5B H 0.970275 0.347324 0.554853 0.896 Uiso 1 1 calc R U . . .
C4 C 0.901(2) 0.402(5) 0.740(4) 0.041(8) Uani 1 1 d D U . . .
H4A H 0.933575 0.465849 0.807075 0.049 Uiso 1 1 calc R U . . .
H4AB H 0.907518 0.297608 0.771959 0.049 Uiso 1 1 calc R U . . .

loop_
_atom_site_aniso_label
_atom_site_aniso_U_11
_atom_site_aniso_U_22
_atom_site_aniso_U_33
_atom_site_aniso_U_23
_atom_site_aniso_U_13
_atom_site_aniso_U_12
Sn1 0.0329(14) 0.0086(11) 0.0163(11) -0.0003(9) 0.0004(10) -0.0011(10)
O1 1.1(4) 1.1(4) 1.1(4) -0.01(5) 0.02(5) 0.00(5)
C1 0.085(19) 0.078(19) 0.083(19) 0.006(10) 0.007(10) 0.001(10)
N1 0.08(2) 0.008(11) 0.017(12) -0.003(9) -0.001(13) -0.012(12)
I002 0.0490(12) 0.0161(9) 0.0173(8) 0.0051(6) -0.0012(8) -0.0024(8)
C2 0.04(2) 0.06(2) 0.07(3) -0.01(2) 0.009(19) -0.005(18)
I003 0.0312(11) 0.0422(14) 0.0365(12) 0.0018(10) 0.0009(9) 0.0029(9)
C3 0.9(5) 0.9(5) 0.9(5) 0.00(5) 0.02(5) 0.00(5)
C5 0.04(5) 0.20(17) 2.0(13) -0.4(4) 0.0(2) -0.05(7)
C4 0.041(12) 0.041(11) 0.041(11) -0.006(9) -0.001(9) 0.005(9)

loop_
_atom_type_symbol
_atom_type_description
_atom_type_scat_dispersion_real
_atom_type_scat_dispersion_imag
_atom_type_scat_source
C C 0.0033 0.0016 'International Tables Vol C Tables 4.2.6.8 and 6.1.1.4'
H H 0.0000 0.0000 'International Tables Vol C Tables 4.2.6.8 and 6.1.1.4'
N N 0.0061 0.0033 'International Tables Vol C Tables 4.2.6.8 and 6.1.1.4'
O O 0.0106 0.0060 'International Tables Vol C Tables 4.2.6.8 and 6.1.1.4'
Sn Sn -0.6537 1.4246 'International Tables Vol C Tables 4.2.6.8 and 6.1.1.4'
I I -0.4742 1.8119 'International Tables Vol C Tables 4.2.6.8 and 6.1.1.4'

loop_
_geom_angle_atom_site_label_1
_geom_angle_atom_site_label_2
_geom_angle_atom_site_label_3
_geom_angle
_geom_angle_site_symmetry_1
_geom_angle_site_symmetry_3
_geom_angle_publ_flag
I002 Sn1 I002 180.0 3_665 . ?
I002 Sn1 I002 90.093(19) 3_665 4_565 ?
I002 Sn1 I002 89.907(19) . 4_565 ?
I002 Sn1 I002 89.907(19) 3_665 2_655 ?
I002 Sn1 I002 90.093(19) . 2_655 ?
I002 Sn1 I002 180.00(6) 4_565 2_655 ?
I002 Sn1 I003 90.23(6) 3_665 3_665 ?
I002 Sn1 I003 89.77(6) . 3_665 ?
I002 Sn1 I003 95.57(6) 4_565 3_665 ?
I002 Sn1 I003 84.43(6) 2_655 3_665 ?
I002 Sn1 I003 89.77(6) 3_665 . ?
I002 Sn1 I003 90.23(6) . . ?
I002 Sn1 I003 84.43(6) 4_565 . ?
I002 Sn1 I003 95.57(6) 2_655 . ?
I003 Sn1 I003 180.0 3_665 . ?
C2 O1 C4 109.1(10) . . ?
N1 C1 C2 114(3) . . ?
N1 C1 H1A 108.8 . . ?
C2 C1 H1A 108.8 . . ?
N1 C1 H1AB 108.7 . . ?
C2 C1 H1AB 108.7 . . ?
H1A C1 H1AB 107.6 . . ?
C1 N1 H1B 109.5 . . ?
C1 N1 H1C 109.5 . . ?
H1B N1 H1C 109.5 . . ?
C1 N1 H1D 109.4 . . ?
H1B N1 H1D 109.5 . . ?
H1C N1 H1D 109.5 . . ?
Sn1 I002 Sn1 160.10(7) . 2_645 ?
C1 C2 C3 155(4) . . ?
C1 C2 O1 115(3) . . ?
C3 C2 O1 84.9(12) . . ?
C1 C2 H2 96.1 . . ?
C3 C2 H2 96.1 . . ?
O1 C2 H2 96.1 . . ?
C5 C3 C2 116.6(14) . . ?
C5 C3 C4 49.0(5) . . ?
C2 C3 C4 89.2(8) . . ?
C5 C3 H3A 108.1 . . ?
C2 C3 H3A 108.2 . . ?
C4 C3 H3A 80.6 . . ?
C5 C3 H3B 108.1 . . ?
C2 C3 H3B 108.1 . . ?
C4 C3 H3B 156.7 . . ?
H3A C3 H3B 107.3 . . ?
C3 C5 C4 82.4(7) . . ?
C3 C5 H5A 114.9 . . ?
C4 C5 H5A 114.9 . . ?
C3 C5 H5B 114.9 . . ?
C4 C5 H5B 114.9 . . ?
H5A C5 H5B 112.0 . . ?
C5 C4 O1 110.8(12) . . ?
C5 C4 C3 48.6(5) . . ?
O1 C4 C3 69.8(9) . . ?
C5 C4 H4A 109.5 . . ?
O1 C4 H4A 109.5 . . ?
C3 C4 H4A 149.6 . . ?
C5 C4 H4AB 109.5 . . ?
O1 C4 H4AB 109.5 . . ?
C3 C4 H4AB 100.3 . . ?
H4A C4 H4AB 108.1 . . ?

loop_
_geom_bond_atom_site_label_1
_geom_bond_atom_site_label_2
_geom_bond_distance
_geom_bond_site_symmetry_2
_geom_bond_publ_flag
Sn1 I002 3.1547(19) 3_665 ?
Sn1 I002 3.1547(19) . ?
Sn1 I002 3.1613(19) 4_565 ?
Sn1 I002 3.1613(19) 2_655 ?
Sn1 I003 3.178(3) 3_665 ?
Sn1 I003 3.178(3) . ?
O1 C2 1.463(10) . ?
O1 C4 1.466(10) . ?
C1 N1 1.448(10) . ?
C1 C2 1.453(10) . ?
C1 H1A 0.9700 . ?
C1 H1AB 0.9700 . ?
N1 H1B 0.8900 . ?
N1 H1C 0.8900 . ?
N1 H1D 0.8900 . ?
C2 C3 1.454(10) . ?
C2 H2 0.9800 . ?
C3 C5 1.447(10) . ?
C3 C4 1.913(8) . ?
C3 H3A 0.9700 . ?
C3 H3B 0.9700 . ?
C5 C4 1.456(10) . ?
C5 H5A 0.9700 . ?
C5 H5B 0.9700 . ?
C4 H4A 0.9700 . ?
C4 H4AB 0.9700 . ?
